data_1563291
loop_
_publ_author_name
'Wang, Yan'
'Zou, Bo'
'Xiao, Li-Na'
'Jin, Ning'
'Peng, Yu'
'Wu, Feng-Qing'
'Ding, Hong'
'Wang, Tie-Gang'
'Gao, Zhong-Min'
'Zheng, Da-Fang'
'Cui, Xiao-Bing'
'Xu, Ji-Qing'

_publ_section_title
;
 Two new hybrid compounds assembled from Keggin-type polyoxometalates and
 transition metal coordination complexes
;
_journal_issue 3
_journal_name_full 'Journal of Solid State Chemistry'
_journal_page_first 557
_journal_page_last 562
_journal_paper_doi 10.1016/j.jssc.2011.01.009
_journal_volume 184
_journal_year 2011
_chemical_formula_sum 'C48 H35 Cd2 Cl2 N8 O41 P W12'
_chemical_formula_weight 3912.71
_space_group_IT_number 15
_space_group_name_Hall '-C 2yc'
_space_group_name_H-M_alt 'C 1 2/c 1'
_symmetry_cell_setting monoclinic
_symmetry_space_group_name_H-M 'C 1 2/c 1'
_atom_sites_solution_hydrogens geom
_atom_sites_solution_primary direct
_atom_sites_solution_secondary difmap
_audit_creation_method SHELXL-97
_cell_angle_alpha 90.00
_cell_angle_beta 98.27(3)
_cell_angle_gamma 90.00
_cell_formula_units_Z 4
_cell_length_a 24.407(5)
_cell_length_b 12.198(2)
_cell_length_c 24.226(5)
_cell_measurement_temperature 293(2)
_cell_volume 7137(2)
_computing_structure_refinement 'SHELXL-97 (Sheldrick, 1997)'
_computing_structure_solution 'SHELXS-97 (Sheldrick, 1990)'
_diffrn_ambient_temperature 293(2)
_diffrn_measured_fraction_theta_full 0.988
_diffrn_measured_fraction_theta_max 0.988
_diffrn_radiation_monochromator graphite
_diffrn_radiation_source 'fine-focus sealed tube'
_diffrn_radiation_type MoK\a
_diffrn_radiation_wavelength 0.71073
_diffrn_reflns_av_R_equivalents 0.0831
_diffrn_reflns_av_sigmaI/netI 0.1064
_diffrn_reflns_limit_h_max 29
_diffrn_reflns_limit_h_min -32
_diffrn_reflns_limit_k_max 16
_diffrn_reflns_limit_k_min -13
_diffrn_reflns_limit_l_max 31
_diffrn_reflns_limit_l_min -32
_diffrn_reflns_number 24949
_diffrn_reflns_theta_full 28.27
_diffrn_reflns_theta_max 28.27
_diffrn_reflns_theta_min 1.87
_exptl_absorpt_coefficient_mu 20.029
_exptl_absorpt_correction_T_max 0.0580
_exptl_absorpt_correction_T_min 0.0348
_exptl_absorpt_correction_type empirical
_exptl_crystal_density_diffrn 3.641
_exptl_crystal_density_method 'not measured'
_exptl_crystal_F_000 6960
_exptl_crystal_size_max 0.51
_exptl_crystal_size_mid 0.37
_exptl_crystal_size_min 0.33
_refine_diff_density_max 3.081
_refine_diff_density_min -3.813
_refine_diff_density_rms 0.516
_refine_ls_extinction_method none
_refine_ls_goodness_of_fit_ref 1.053
_refine_ls_hydrogen_treatment constr
_refine_ls_matrix_type full
_refine_ls_number_parameters 509
_refine_ls_number_reflns 8754
_refine_ls_number_restraints 17
_refine_ls_restrained_S_all 1.053
_refine_ls_R_factor_all 0.1117
_refine_ls_R_factor_gt 0.0677
_refine_ls_shift/su_max 0.001
_refine_ls_shift/su_mean 0.000
_refine_ls_structure_factor_coef Fsqd
_refine_ls_weighting_details 'calc w=1/[\s^2^(Fo^2^)+(0.0425P)^2^+930.6639P] where P=(Fo^2^+2Fc^2^)/3'
_refine_ls_weighting_scheme calc
_refine_ls_wR_factor_gt 0.1497
_refine_ls_wR_factor_ref 0.1699
_reflns_number_gt 5844
_reflns_number_total 8754
_reflns_threshold_expression >2sigma(I)
_cod_data_source_file JSSC-2011-184-557.cif
_cod_data_source_block 2
_cod_original_sg_symbol_H-M C2/c
_cod_database_code 1563291

loop_
_symmetry_equiv_pos_as_xyz
'x, y, z'
'-x, y, -z+1/2'
'x+1/2, y+1/2, z'
'-x+1/2, y+1/2, -z+1/2'
'-x, -y, -z'
'x, -y, z-1/2'
'-x+1/2, -y+1/2, -z'
'x+1/2, -y+1/2, z-1/2'

loop_
_atom_site_label
_atom_site_type_symbol
_atom_site_fract_x
_atom_site_fract_y
_atom_site_fract_z
_atom_site_U_iso_or_equiv
_atom_site_adp_type
_atom_site_occupancy
_atom_site_symmetry_multiplicity
_atom_site_calc_flag
_atom_site_refinement_flags
_atom_site_disorder_assembly
_atom_site_disorder_group
W1 W 0.19259(3) 0.53423(6) 0.41140(3) 0.01798(18) Uani 1 1 d . . .
W2 W 0.14249(3) 0.58375(6) 0.54012(3) 0.02032(19) Uani 1 1 d . . .
W3 W 0.22268(4) 1.02901(6) 0.46026(4) 0.02166(19) Uani 1 1 d . . .
W4 W 0.20238(4) 0.79442(7) 0.63047(3) 0.0259(2) Uani 1 1 d . . .
W5 W 0.11658(3) 0.86365(8) 0.50441(4) 0.0272(2) Uani 1 1 d . . .
W6 W 0.16202(3) 0.81202(8) 0.37343(3) 0.0253(2) Uani 1 1 d . . .
Cd1 Cd 0.05302(7) 0.51523(12) 0.69712(7) 0.0289(4) Uani 1 1 d . . .
Cl1 Cl 0.0509(4) 0.4411(7) 0.7950(4) 0.068(2) Uani 1 1 d . . .
P1 P 0.2500 0.7500 0.5000 0.0001(9) Uiso 1 2 d SU . .
O1 O 0.2315(8) 0.7115(17) 0.4397(8) 0.0006(12) Uiso 0.50 1 d PU . .
O2 O 0.2075(8) 0.8349(17) 0.4709(8) 0.0008(13) Uiso 0.50 1 d PU . .
O3 O 0.3019(8) 0.7569(17) 0.4658(8) 0.0007(13) Uiso 0.50 1 d PU . .
O4 O 0.2258(8) 0.6387(17) 0.4971(8) 0.0006(12) Uiso 0.50 1 d PU . .
O5 O 0.1798(8) 0.8172(14) 0.6920(6) 0.040(4) Uani 1 1 d . . .
O6 O 0.1438(6) 0.5419(17) 0.4672(6) 0.044(5) Uani 1 1 d . . .
O7 O 0.0543(6) 0.9199(12) 0.5078(7) 0.032(4) Uani 1 1 d . . .
O8 O 0.1546(7) 0.6625(17) 0.3809(9) 0.058(6) Uani 1 1 d . . .
O9 O 0.1022(11) 0.7116(14) 0.5154(8) 0.076(8) Uani 1 1 d . . .
O10 O 0.1653(8) 0.4348(18) 0.3703(9) 0.065(7) Uani 1 1 d . . .
O11 O 0.1481(10) 0.8672(14) 0.5789(9) 0.073(8) Uani 1 1 d . . .
O12 O 0.2088(10) 1.1577(15) 0.4417(8) 0.062(6) Uani 1 1 d . . .
O13 O 0.1566(9) 0.984(2) 0.4903(8) 0.080(8) Uani 1 1 d . . .
O14 O 0.1665(11) 0.6640(15) 0.6081(8) 0.081(9) Uani 1 1 d . . .
O15 O 0.1135(10) 0.833(2) 0.4275(8) 0.079(8) Uani 1 1 d . . .
O16 O 0.1909(9) 0.953(2) 0.3951(9) 0.079(8) Uani 1 1 d . . .
O17 O 0.2069(8) 0.4967(18) 0.5583(7) 0.058(6) Uani 1 1 d . . .
O18 O 0.2420(7) 0.4583(16) 0.4637(6) 0.043(4) Uani 1 1 d . . .
O19 O 0.2529(8) 0.5794(16) 0.3766(10) 0.066(7) Uani 1 1 d . . .
O20 O 0.1209(8) 0.8407(17) 0.3145(7) 0.053(5) Uani 1 1 d . . .
O21 O 0.2316(8) 0.7810(19) 0.3519(12) 0.086(9) Uani 1 1 d . . .
O22 O 0.0918(7) 0.5063(16) 0.5578(7) 0.045(5) Uani 1 1 d . . .
C1 C 0.0926(9) 0.7253(19) 0.7839(9) 0.031(5) Uani 1 1 d . . .
H1A H 0.1067 0.6712 0.8091 0.037 Uiso 1 1 calc R . .
C2 C 0.1001(9) 0.830(2) 0.8000(8) 0.030(5) Uani 1 1 d . . .
H2A H 0.1168 0.8478 0.8359 0.036 Uiso 1 1 calc R . .
C3 C 0.0823(9) 0.9108(19) 0.7616(10) 0.033(5) Uani 1 1 d . . .
H3A H 0.0901 0.9840 0.7701 0.040 Uiso 1 1 calc R . .
C4 C 0.0529(8) 0.8832(19) 0.7105(10) 0.029(5) Uani 1 1 d . . .
C5 C 0.0305(11) 0.9681(19) 0.6705(10) 0.037(6) Uani 1 1 d . . .
H5A H 0.0363 1.0421 0.6786 0.045 Uiso 1 1 calc R . .
C6 C 0.0005(12) 0.9349(19) 0.6208(9) 0.040(6) Uani 1 1 d . . .
H6A H -0.0134 0.9872 0.5945 0.048 Uiso 1 1 calc R . .
C7 C -0.0092(8) 0.8253(17) 0.6093(8) 0.022(4) Uani 1 1 d . . .
C8 C -0.0416(10) 0.7894(17) 0.5596(9) 0.034(6) Uani 1 1 d . . .
H8A H -0.0577 0.8418 0.5344 0.041 Uiso 1 1 calc R . .
C9 C -0.0502(10) 0.684(2) 0.5472(10) 0.037(6) Uani 1 1 d . . .
H9A H -0.0741 0.6626 0.5156 0.044 Uiso 1 1 calc R . .
C10 C -0.0223(10) 0.6074(18) 0.5832(10) 0.036(6) Uani 1 1 d . . .
H10A H -0.0250 0.5339 0.5728 0.043 Uiso 1 1 calc R . .
C11 C 0.0145(8) 0.7421(17) 0.6430(8) 0.019(4) Uani 1 1 d U . .
C12 C 0.0455(8) 0.7720(16) 0.6977(8) 0.020(4) Uani 1 1 d U . .
C13 C 0.1876(10) 0.545(2) 0.7318(10) 0.039(6) Uani 1 1 d . . .
H13A H 0.1778 0.6072 0.7502 0.047 Uiso 1 1 calc R . .
C14 C 0.2417(11) 0.519(2) 0.7350(13) 0.048(7) Uani 1 1 d . . .
H14A H 0.2684 0.5643 0.7543 0.058 Uiso 1 1 calc R . .
C15 C 0.2571(10) 0.429(3) 0.7111(10) 0.053(9) Uani 1 1 d . . .
H15A H 0.2946 0.4130 0.7137 0.063 Uiso 1 1 calc R . .
C16 C 0.2174(11) 0.356(2) 0.6808(10) 0.042(7) Uani 1 1 d . . .
C17 C 0.2286(13) 0.255(3) 0.6547(12) 0.058(9) Uani 1 1 d . . .
H17A H 0.2649 0.2310 0.6571 0.069 Uiso 1 1 calc R . .
C18 C 0.1877(16) 0.196(2) 0.6268(14) 0.064(10) Uani 1 1 d . . .
H18A H 0.1965 0.1324 0.6086 0.077 Uiso 1 1 calc R . .
C19 C 0.1307(13) 0.227(2) 0.6240(10) 0.047(7) Uani 1 1 d . . .
C20 C 0.0858(14) 0.170(2) 0.5927(10) 0.050(8) Uani 1 1 d . . .
H20A H 0.0929 0.1059 0.5741 0.060 Uiso 1 1 calc R . .
C21 C 0.0335(13) 0.2055(18) 0.5894(9) 0.041(7) Uani 1 1 d . . .
H21A H 0.0045 0.1701 0.5673 0.049 Uiso 1 1 calc R . .
C22 C 0.0245(12) 0.298(2) 0.6205(10) 0.041(6) Uani 1 1 d . . .
H22A H -0.0119 0.3201 0.6210 0.049 Uiso 1 1 calc R . .
C23 C 0.1160(10) 0.3216(16) 0.6498(9) 0.028(5) Uani 1 1 d . . .
C24 C 0.1608(9) 0.3893(16) 0.6809(8) 0.022(4) Uani 1 1 d . . .
N1 N 0.0658(7) 0.6921(14) 0.7331(7) 0.021(4) Uani 1 1 d . . .
N4 N 0.1472(7) 0.4837(14) 0.7031(7) 0.022(4) Uani 1 1 d . . .
N3 N 0.0645(7) 0.3564(14) 0.6493(7) 0.026(4) Uani 1 1 d . . .
N2 N 0.0084(7) 0.6330(14) 0.6321(8) 0.028(4) Uani 1 1 d . . .
OW1 O 0.0000 1.227(3) 0.7500 0.15(2) Uani 1 2 d S . .

loop_
_atom_site_aniso_label
_atom_site_aniso_U_11
_atom_site_aniso_U_22
_atom_site_aniso_U_33
_atom_site_aniso_U_23
_atom_site_aniso_U_13
_atom_site_aniso_U_12
W1 0.0231(4) 0.0097(4) 0.0205(4) -0.0080(3) 0.0009(3) -0.0041(3)
W2 0.0260(4) 0.0082(4) 0.0257(4) 0.0018(3) 0.0002(3) -0.0065(3)
W3 0.0305(5) 0.0047(3) 0.0303(4) 0.0027(3) 0.0063(3) 0.0012(3)
W4 0.0411(5) 0.0261(5) 0.0112(4) -0.0021(3) 0.0061(3) 0.0127(4)
W5 0.0175(4) 0.0261(5) 0.0357(5) -0.0148(4) -0.0035(3) 0.0112(3)
W6 0.0234(4) 0.0373(5) 0.0130(4) 0.0058(4) -0.0048(3) 0.0052(4)
Cd1 0.0298(9) 0.0112(7) 0.0458(10) 0.0010(7) 0.0054(7) 0.0084(6)
Cl1 0.062(5) 0.062(5) 0.075(5) 0.017(4) -0.003(4) -0.001(4)
O5 0.060(12) 0.037(10) 0.028(8) -0.008(8) 0.027(8) -0.003(9)
O6 0.023(8) 0.093(15) 0.016(7) -0.003(8) 0.006(6) 0.015(9)
O7 0.030(8) 0.017(7) 0.049(10) 0.001(7) 0.005(7) 0.016(6)
O8 0.035(10) 0.065(13) 0.084(14) 0.048(12) 0.040(10) 0.029(9)
O9 0.14(2) 0.017(9) 0.052(12) -0.010(9) -0.052(13) 0.012(11)
O10 0.040(11) 0.066(14) 0.085(15) -0.062(12) -0.003(10) 0.002(10)
O11 0.119(19) 0.018(9) 0.066(14) -0.015(9) -0.047(13) 0.024(11)
O12 0.109(18) 0.032(11) 0.048(11) 0.026(9) 0.018(11) 0.037(11)
O13 0.072(15) 0.13(2) 0.050(12) -0.041(13) 0.045(11) -0.063(15)
O14 0.15(2) 0.027(10) 0.048(12) -0.021(9) -0.047(13) 0.049(13)
O15 0.096(17) 0.096(18) 0.056(12) -0.067(13) 0.052(12) -0.065(14)
O16 0.060(14) 0.12(2) 0.066(14) -0.053(14) 0.025(11) -0.034(14)
O17 0.043(11) 0.086(16) 0.040(10) -0.001(10) -0.004(8) 0.046(11)
O18 0.043(10) 0.059(12) 0.028(8) 0.012(8) 0.014(7) 0.017(9)
O19 0.051(12) 0.048(12) 0.113(17) 0.064(12) 0.054(12) 0.030(10)
O20 0.057(12) 0.072(14) 0.027(9) 0.021(9) -0.008(8) -0.002(11)
O21 0.028(10) 0.071(15) 0.16(2) 0.071(16) 0.033(13) 0.034(10)
O22 0.040(10) 0.059(12) 0.037(9) 0.012(9) 0.004(7) -0.028(9)
C1 0.024(11) 0.030(13) 0.038(12) 0.013(10) 0.005(9) 0.018(9)
C2 0.027(11) 0.045(15) 0.016(10) -0.008(10) -0.001(8) 0.002(10)
C3 0.027(12) 0.021(11) 0.053(15) -0.007(11) 0.011(10) -0.008(9)
C4 0.016(10) 0.034(13) 0.039(12) -0.004(11) 0.009(9) -0.006(9)
C5 0.064(17) 0.015(11) 0.036(13) 0.009(10) 0.020(12) 0.000(11)
C6 0.071(18) 0.023(12) 0.024(12) 0.019(10) 0.004(11) 0.009(12)
C7 0.019(10) 0.018(10) 0.027(10) 0.015(9) 0.001(8) 0.002(8)
C8 0.056(16) 0.013(10) 0.028(11) 0.012(9) -0.013(10) -0.016(10)
C9 0.037(13) 0.039(14) 0.031(12) 0.010(11) -0.007(10) -0.011(11)
C10 0.050(15) 0.012(11) 0.043(14) -0.008(10) -0.003(11) -0.012(10)
C11 0.019(4) 0.019(4) 0.019(4) 0.0002(10) 0.0030(11) -0.0002(10)
C12 0.020(4) 0.020(4) 0.020(4) 0.0002(10) 0.0030(12) -0.0002(10)
C13 0.031(13) 0.053(17) 0.033(13) -0.011(12) 0.004(10) -0.001(12)
C14 0.026(13) 0.039(16) 0.08(2) 0.011(15) -0.005(13) 0.009(12)
C15 0.018(12) 0.10(3) 0.036(14) 0.037(16) -0.008(10) 0.012(14)
C16 0.050(16) 0.048(16) 0.032(12) 0.031(12) 0.018(11) 0.035(13)
C17 0.053(19) 0.07(2) 0.047(16) 0.014(17) 0.012(14) 0.037(18)
C18 0.09(3) 0.033(16) 0.07(2) 0.028(16) 0.05(2) 0.047(17)
C19 0.07(2) 0.031(14) 0.034(13) -0.006(11) -0.004(13) 0.000(13)
C20 0.11(3) 0.015(12) 0.030(13) -0.006(10) 0.019(14) 0.019(14)
C21 0.08(2) 0.011(11) 0.028(12) -0.010(9) -0.006(12) -0.018(12)
C22 0.058(17) 0.026(13) 0.037(13) -0.002(11) 0.003(11) -0.016(12)
C23 0.048(14) 0.010(10) 0.032(11) 0.011(9) 0.025(10) 0.010(9)
C24 0.041(12) 0.012(10) 0.015(9) 0.008(8) 0.011(8) 0.015(9)
N1 0.017(8) 0.017(8) 0.026(9) 0.003(7) -0.001(6) -0.006(7)
N4 0.019(8) 0.017(9) 0.031(9) 0.001(8) 0.007(7) 0.006(7)
N3 0.031(10) 0.019(9) 0.027(9) -0.007(8) -0.001(7) -0.007(8)
N2 0.027(10) 0.016(9) 0.037(10) -0.004(8) -0.001(8) -0.005(7)
OW1 0.15(5) 0.06(3) 0.24(6) 0.000 0.08(4) 0.000

loop_
_atom_type_symbol
_atom_type_description
_atom_type_scat_dispersion_real
_atom_type_scat_dispersion_imag
_atom_type_scat_source
C C 0.0033 0.0016 'International Tables Vol C Tables 4.2.6.8 and 6.1.1.4'
H H 0.0000 0.0000 'International Tables Vol C Tables 4.2.6.8 and 6.1.1.4'
N N 0.0061 0.0033 'International Tables Vol C Tables 4.2.6.8 and 6.1.1.4'
O O 0.0106 0.0060 'International Tables Vol C Tables 4.2.6.8 and 6.1.1.4'
P P 0.1023 0.0942 'International Tables Vol C Tables 4.2.6.8 and 6.1.1.4'
Cl Cl 0.1484 0.1585 'International Tables Vol C Tables 4.2.6.8 and 6.1.1.4'
Cd Cd -0.8075 1.2024 'International Tables Vol C Tables 4.2.6.8 and 6.1.1.4'
W W -0.8490 6.8722 'International Tables Vol C Tables 4.2.6.8 and 6.1.1.4'

loop_
_geom_angle_atom_site_label_1
_geom_angle_atom_site_label_2
_geom_angle_atom_site_label_3
_geom_angle
_geom_angle_site_symmetry_1
_geom_angle_site_symmetry_3
O10 W1 O18 102.2(10) . .
O10 W1 O19 102.7(11) . .
O18 W1 O19 88.7(8) . .
O10 W1 O8 103.7(11) . .
O18 W1 O8 154.1(9) . .
O19 W1 O8 87.4(7) . .
O10 W1 O6 102.9(10) . .
O18 W1 O6 87.3(7) . .
O19 W1 O6 154.4(10) . .
O8 W1 O6 85.2(8) . .
O10 W1 O1 159.5(10) . .
O18 W1 O1 93.5(8) . .
O19 W1 O1 64.2(9) . .
O8 W1 O1 61.8(8) . .
O6 W1 O1 90.8(8) . .
O10 W1 O4 160.5(10) . .
O18 W1 O4 65.4(7) . .
O19 W1 O4 92.4(9) . .
O8 W1 O4 89.1(9) . .
O6 W1 O4 63.1(7) . .
O1 W1 O4 39.9(6) . .
O22 W2 O6 101.9(9) . .
O22 W2 O9 100.2(11) . .
O6 W2 O9 90.3(9) . .
O22 W2 O17 104.2(10) . .
O6 W2 O17 86.5(8) . .
O9 W2 O17 155.5(11) . .
O22 W2 O14 102.4(11) . .
O6 W2 O14 155.7(11) . .
O9 W2 O14 86.1(7) . .
O17 W2 O14 86.9(8) . .
O22 W2 O3 158.4(9) . 7_566
O6 W2 O3 94.6(8) . 7_566
O9 W2 O3 65.4(9) . 7_566
O17 W2 O3 90.6(9) . 7_566
O14 W2 O3 62.2(10) . 7_566
O22 W2 O4 159.8(9) . .
O6 W2 O4 63.2(7) . .
O9 W2 O4 93.6(10) . .
O17 W2 O4 63.4(8) . .
O14 W2 O4 93.1(10) . .
O3 W2 O4 41.8(7) 7_566 .
O12 W3 O17 104.7(11) . 7_566
O12 W3 O16 101.3(12) . .
O17 W3 O16 89.9(9) 7_566 .
O12 W3 O18 103.3(9) . 7_566
O17 W3 O18 86.8(7) 7_566 7_566
O16 W3 O18 155.3(11) . 7_566
O12 W3 O13 102.6(12) . .
O17 W3 O13 152.7(11) 7_566 .
O16 W3 O13 85.0(9) . .
O18 W3 O13 86.9(8) 7_566 .
O12 W3 O2 158.5(10) . .
O17 W3 O2 91.3(9) 7_566 .
O16 W3 O2 63.8(10) . .
O18 W3 O2 91.8(7) 7_566 .
O13 W3 O2 62.4(10) . .
O5 W4 O21 105.2(11) . 7_566
O5 W4 O14 101.5(10) . .
O21 W4 O14 90.0(10) 7_566 .
O5 W4 O11 102.6(10) . .
O21 W4 O11 152.1(12) 7_566 .
O14 W4 O11 87.4(8) . .
O5 W4 O19 102.1(9) . 7_566
O21 W4 O19 86.1(9) 7_566 7_566
O14 W4 O19 156.3(11) . 7_566
O11 W4 O19 85.3(9) . 7_566
O5 W4 O3 158.1(8) . 7_566
O21 W4 O3 90.6(10) 7_566 7_566
O14 W4 O3 62.7(9) . 7_566
O11 W4 O3 63.6(8) . 7_566
O19 W4 O3 93.9(9) 7_566 7_566
O5 W4 O1 158.2(8) . 7_566
O21 W4 O1 61.3(9) 7_566 7_566
O14 W4 O1 95.7(10) . 7_566
O11 W4 O1 91.3(9) . 7_566
O19 W4 O1 62.0(8) 7_566 7_566
O3 W4 O1 43.7(6) 7_566 7_566
O7 W5 O13 101.0(10) . .
O7 W5 O11 101.2(9) . .
O13 W5 O11 90.3(10) . .
O7 W5 O15 102.7(10) . .
O13 W5 O15 85.4(9) . .
O11 W5 O15 156.1(11) . .
O7 W5 O9 101.8(10) . .
O13 W5 O9 157.1(12) . .
O11 W5 O9 86.9(8) . .
O15 W5 O9 88.1(10) . .
O7 W5 O2 157.9(7) . .
O13 W5 O2 61.9(9) . .
O11 W5 O2 93.2(9) . .
O15 W5 O2 64.1(9) . .
O9 W5 O2 95.6(10) . .
O7 W5 O3 156.3(7) . 7_566
O13 W5 O3 96.0(10) . 7_566
O11 W5 O3 62.0(8) . 7_566
O15 W5 O3 95.0(10) . 7_566
O9 W5 O3 62.8(9) . 7_566
O2 W5 O3 45.7(6) . 7_566
O20 W6 O8 103.7(10) . .
O20 W6 O21 105.1(11) . .
O8 W6 O21 86.2(8) . .
O20 W6 O16 101.6(11) . .
O8 W6 O16 154.7(11) . .
O21 W6 O16 86.8(11) . .
O20 W6 O15 101.8(11) . .
O8 W6 O15 89.3(9) . .
O21 W6 O15 153.0(11) . .
O16 W6 O15 85.9(9) . .
O20 W6 O2 158.3(9) . .
O8 W6 O2 93.2(8) . .
O21 W6 O2 89.4(10) . .
O16 W6 O2 62.4(9) . .
O15 W6 O2 64.3(8) . .
O20 W6 O1 158.7(9) . .
O8 W6 O1 61.1(8) . .
O21 W6 O1 61.4(8) . .
O16 W6 O1 94.4(9) . .
O15 W6 O1 93.3(10) . .
O2 W6 O1 43.0(7) . .
N2 Cd1 N3 105.2(6) . .
N2 Cd1 N4 121.1(6) . .
N3 Cd1 N4 72.5(6) . .
N2 Cd1 N1 72.6(6) . .
N3 Cd1 N1 161.9(6) . .
N4 Cd1 N1 93.0(6) . .
N2 Cd1 Cl1 142.5(5) . .
N3 Cd1 Cl1 101.0(5) . .
N4 Cd1 Cl1 92.1(5) . .
N1 Cd1 Cl1 90.0(5) . .
N2 Cd1 Cl1 84.3(5) . 2_556
N3 Cd1 Cl1 86.4(5) . 2_556
N4 Cd1 Cl1 150.0(5) . 2_556
N1 Cd1 Cl1 110.9(5) . 2_556
Cl1 Cd1 Cl1 70.9(3) . 2_556
Cd1 Cl1 Cd1 95.3(3) . 2_556
O4 P1 O4 180.000(5) . 7_566
O4 P1 O1 67.3(11) . .
O4 P1 O1 112.7(11) 7_566 .
O4 P1 O1 112.7(11) . 7_566
O4 P1 O1 67.3(11) 7_566 7_566
O1 P1 O1 180.000(5) . 7_566
O4 P1 O2 69.3(11) . 7_566
O4 P1 O2 110.7(11) 7_566 7_566
O1 P1 O2 108.1(10) . 7_566
O1 P1 O2 71.9(10) 7_566 7_566
O4 P1 O2 110.7(11) . .
O4 P1 O2 69.3(11) 7_566 .
O1 P1 O2 71.9(10) . .
O1 P1 O2 108.1(10) 7_566 .
O2 P1 O2 180.0(13) 7_566 .
O4 P1 O3 111.2(11) . .
O4 P1 O3 68.8(11) 7_566 .
O1 P1 O3 70.9(10) . .
O1 P1 O3 109.1(10) 7_566 .
O2 P1 O3 75.3(10) 7_566 .
O2 P1 O3 104.7(10) . .
O4 P1 O3 68.8(11) . 7_566
O4 P1 O3 111.2(11) 7_566 7_566
O1 P1 O3 109.1(10) . 7_566
O1 P1 O3 70.9(10) 7_566 7_566
O2 P1 O3 104.7(10) 7_566 7_566
O2 P1 O3 75.3(10) . 7_566
O3 P1 O3 180.000(5) . 7_566
P1 O1 O4 54.6(9) . .
P1 O1 O2 54.6(9) . .
O4 O1 O2 91.3(13) . .
P1 O1 W1 126.3(11) . .
O4 O1 W1 71.7(10) . .
O2 O1 W1 136.0(12) . .
P1 O1 W6 122.8(11) . .
O4 O1 W6 132.0(12) . .
O2 O1 W6 68.2(8) . .
W1 O1 W6 93.1(6) . .
P1 O1 W4 121.5(10) . 7_566
O4 O1 W4 133.4(12) . 7_566
O2 O1 W4 125.6(12) . 7_566
W1 O1 W4 92.7(7) . 7_566
W6 O1 W4 91.3(6) . 7_566
P1 O2 O4 53.1(9) . 7_566
P1 O2 O1 53.5(9) . .
O4 O2 O1 90.1(13) 7_566 .
P1 O2 W3 126.6(11) . .
O4 O2 W3 73.5(10) 7_566 .
O1 O2 W3 134.7(12) . .
P1 O2 W6 122.2(11) . .
O4 O2 W6 135.4(12) 7_566 .
O1 O2 W6 68.7(8) . .
W3 O2 W6 93.6(7) . .
P1 O2 W5 120.7(10) . .
O4 O2 W5 130.7(12) 7_566 .
O1 O2 W5 127.3(12) . .
W3 O2 W5 93.1(7) . .
W6 O2 W5 91.6(6) . .
P1 O3 O4 51.9(9) . 7_566
P1 O3 W2 124.7(11) . 7_566
O4 O3 W2 72.8(10) 7_566 7_566
P1 O3 W4 123.9(10) . 7_566
O4 O3 W4 136.3(12) 7_566 7_566
W2 O3 W4 95.7(7) 7_566 7_566
P1 O3 W5 118.2(10) . 7_566
O4 O3 W5 129.1(11) 7_566 7_566
W2 O3 W5 93.5(7) 7_566 7_566
W4 O3 W5 92.8(7) 7_566 7_566
P1 O4 O1 58.1(10) . .
P1 O4 O2 57.6(10) . 7_566
O1 O4 O2 95.1(14) . 7_566
P1 O4 O3 59.3(10) . 7_566
O1 O4 O3 97.3(14) . 7_566
O2 O4 O3 92.5(13) 7_566 7_566
P1 O4 W1 126.5(11) . .
O1 O4 W1 68.4(9) . .
O2 O4 W1 130.3(12) 7_566 .
O3 O4 W1 134.6(12) 7_566 .
P1 O4 W2 124.6(11) . .
O1 O4 W2 131.1(12) . .
O2 O4 W2 129.1(12) 7_566 .
O3 O4 W2 65.4(9) 7_566 .
W1 O4 W2 91.3(6) . .
W2 O6 W1 141.5(10) . .
W6 O8 W1 142.9(12) . .
W2 O9 W5 138.2(14) . .
W5 O11 W4 141.1(12) . .
W5 O13 W3 142.3(15) . .
W4 O14 W2 138.9(15) . .
W5 O15 W6 139.8(13) . .
W3 O16 W6 139.7(16) . .
W3 O17 W2 143.2(12) 7_566 .
W1 O18 W3 140.1(10) . 7_566
W1 O19 W4 140.4(13) . 7_566
W4 O21 W6 145.5(14) 7_566 .
C2 C1 N1 124.9(19) . .
C1 C2 C3 117.7(19) . .
C4 C3 C2 120(2) . .
C3 C4 C12 118(2) . .
C3 C4 C5 121(2) . .
C12 C4 C5 121(2) . .
C6 C5 C4 118(2) . .
C5 C6 C7 121(2) . .
C11 C7 C6 123.4(19) . .
C11 C7 C8 114.4(19) . .
C6 C7 C8 122.1(18) . .
C9 C8 C7 123(2) . .
C8 C9 C10 117(2) . .
N2 C10 C9 124(2) . .
N2 C11 C7 125.6(18) . .
N2 C11 C12 116.4(17) . .
C7 C11 C12 117.9(18) . .
N1 C12 C4 122.6(18) . .
N1 C12 C11 119.2(18) . .
C4 C12 C11 118.2(18) . .
N4 C13 C14 122(3) . .
C15 C14 C13 121(3) . .
C14 C15 C16 122(2) . .
C17 C16 C24 119(3) . .
C17 C16 C15 127(3) . .
C24 C16 C15 113(2) . .
C18 C17 C16 121(3) . .
C17 C18 C19 122(3) . .
C23 C19 C20 115(3) . .
C23 C19 C18 121(3) . .
C20 C19 C18 124(3) . .
C21 C20 C19 122(2) . .
C20 C21 C22 117(2) . .
N3 C22 C21 124(3) . .
N3 C23 C19 125(2) . .
N3 C23 C24 117.1(18) . .
C19 C23 C24 118(2) . .
N4 C24 C16 123(2) . .
N4 C24 C23 118.5(18) . .
C16 C24 C23 118(2) . .
C12 N1 C1 116.3(17) . .
C12 N1 Cd1 114.5(12) . .
C1 N1 Cd1 129.1(13) . .
C24 N4 C13 118.8(19) . .
C24 N4 Cd1 114.9(14) . .
C13 N4 Cd1 125.9(15) . .
C22 N3 C23 117(2) . .
C22 N3 Cd1 125.9(17) . .
C23 N3 Cd1 116.7(14) . .
C10 N2 C11 115.5(18) . .
C10 N2 Cd1 127.6(14) . .
C11 N2 Cd1 116.9(13) . .

loop_
_geom_bond_atom_site_label_1
_geom_bond_atom_site_label_2
_geom_bond_distance
_geom_bond_site_symmetry_2
W1 O10 1.648(17) .
W1 O18 1.865(16) .
W1 O19 1.880(17) .
W1 O8 1.913(17) .
W1 O6 1.927(15) .
W1 O1 2.42(2) .
W1 O4 2.472(19) .
W2 O22 1.660(16) .
W2 O6 1.844(15) .
W2 O9 1.894(18) .
W2 O17 1.895(16) .
W2 O14 1.934(17) .
W2 O3 2.39(2) 7_566
W2 O4 2.51(2) .
W3 O12 1.654(17) .
W3 O17 1.866(18) 7_566
W3 O16 1.90(2) .
W3 O18 1.925(16) 7_566
W3 O13 1.941(18) .
W3 O2 2.42(2) .
W4 O5 1.684(15) .
W4 O21 1.852(17) 7_566
W4 O14 1.86(2) .
W4 O11 1.904(18) .
W4 O19 1.91(2) 7_566
W4 O3 2.402(19) 7_566
W4 O1 2.51(2) 7_566
W5 O7 1.679(14) .
W5 O13 1.83(2) .
W5 O11 1.859(18) .
W5 O15 1.890(17) .
W5 O9 1.913(19) .
W5 O2 2.49(2) .
W5 O3 2.50(2) 7_566
W6 O20 1.661(16) .
W6 O8 1.84(2) .
W6 O21 1.89(2) .
W6 O16 1.90(2) .
W6 O15 1.906(18) .
W6 O2 2.477(19) .
W6 O1 2.485(19) .
Cd1 N2 2.289(18) .
Cd1 N3 2.295(18) .
Cd1 N4 2.316(16) .
Cd1 N1 2.331(17) .
Cd1 Cl1 2.545(9) .
Cd1 Cl1 2.724(9) 2_556
Cl1 Cd1 2.724(9) 2_556
P1 O4 1.48(2) .
P1 O4 1.48(2) 7_566
P1 O1 1.539(19) .
P1 O1 1.539(19) 7_566
P1 O2 1.56(2) 7_566
P1 O2 1.56(2) .
P1 O3 1.61(2) .
P1 O3 1.61(2) 7_566
O1 O4 1.67(3) .
O1 O2 1.82(3) .
O1 W4 2.51(2) 7_566
O2 O4 1.73(3) 7_566
O3 O4 1.75(3) 7_566
O3 W2 2.39(2) 7_566
O3 W4 2.402(19) 7_566
O3 W5 2.50(2) 7_566
O4 O2 1.73(3) 7_566
O4 O3 1.75(3) 7_566
O17 W3 1.866(18) 7_566
O18 W3 1.925(16) 7_566
O19 W4 1.91(2) 7_566
O21 W4 1.852(17) 7_566
C1 C2 1.34(3) .
C1 N1 1.37(3) .
C2 C3 1.38(3) .
C3 C4 1.38(3) .
C4 C12 1.40(3) .
C4 C5 1.47(3) .
C5 C6 1.38(3) .
C6 C7 1.38(3) .
C7 C11 1.38(3) .
C7 C8 1.41(3) .
C8 C9 1.33(3) .
C9 C10 1.39(3) .
C10 N2 1.34(3) .
C11 N2 1.36(3) .
C11 C12 1.48(3) .
C12 N1 1.34(2) .
C13 N4 1.35(3) .
C13 C14 1.35(3) .
C14 C15 1.32(4) .
C15 C16 1.44(4) .
C16 C17 1.42(4) .
C16 C24 1.44(3) .
C17 C18 1.34(5) .
C18 C19 1.43(4) .
C19 C23 1.39(3) .
C19 C20 1.42(4) .
C20 C21 1.34(4) .
C21 C22 1.39(3) .
C22 N3 1.32(3) .
C23 N3 1.33(3) .
C23 C24 1.49(3) .
C24 N4 1.33(2) .
